data_7019180
loop_
_publ_author_name
'Aragoni, M. Carla'
'Arca, Massimiliano'
'Coles Ne\'e Huth, Susanne L'
'Devillanova, Francesco A.'
'Hursthouse, Michael B.'
'Isaia, Francesco'
'Lippolis, Vito'

_publ_section_title
;
 Reactivity of phosphonodithioato-dppt Ni(II) mixed ligand complexes with
 halogens: first example of a metal-coordinating tribromide anion.
;
_journal_issue 22
_journal_name_full 'Dalton transactions (Cambridge, England : 2003)'
_journal_page_first 6611
_journal_page_last 6613
_journal_paper_doi 10.1039/c2dt30540b
_journal_volume 41
_journal_year 2012
_chemical_formula_sum 'C40 H28 Br6 N8 Ni'
_chemical_formula_weight 1158.87
_chemical_name_systematic
;
slh0426/152a
;
_space_group_IT_number 114
_symmetry_cell_setting tetragonal
_symmetry_space_group_name_Hall 'P -4 2n'
_symmetry_space_group_name_H-M 'P -4 21 c'
_atom_sites_solution_hydrogens geom
_atom_sites_solution_primary direct
_atom_sites_solution_secondary difmap
_audit_creation_method SHELXL-97
_cell_angle_alpha 90.00
_cell_angle_beta 90.00
_cell_angle_gamma 90.00
_cell_formula_units_Z 4
_cell_length_a 17.36880(10)
_cell_length_b 17.36880(10)
_cell_length_c 13.8272(2)
_cell_measurement_reflns_used 167710
_cell_measurement_temperature 120(2)
_cell_measurement_theta_max 27.48
_cell_measurement_theta_min 2.91
_cell_volume 4171.32(7)
_computing_cell_refinement 'DENZO (Otwinowski & Minor, 1997) & COLLECT (Hooft, R.W.W., 1998)'
_computing_data_collection 'COLLECT (Hooft, R.W.W., 1998)'
_computing_data_reduction 'DENZO (Otwinowski & Minor, 1997) & COLLECT (Hooft, R.W.W., 1998)'
_computing_structure_refinement 'SHELXL-97 (Sheldrick, 1997)'
_computing_structure_solution 'SEHLXS-97 (Sheldrick, 1997)'
_diffrn_ambient_temperature 120(2)
_diffrn_detector_area_resol_mean '4096x4096pixels / 62x62mm'
_diffrn_measured_fraction_theta_full 0.998
_diffrn_measured_fraction_theta_max 0.998
_diffrn_measurement_device_type 'Bruker-Nonius APEX II CCD camera on \k-goniostat'
_diffrn_measurement_method '\f & \w scans'
_diffrn_radiation_monochromator '10cm confocal mirrors'
_diffrn_radiation_source 'Bruker-Nonius FR591 rotating anode'
_diffrn_radiation_type MoK\a
_diffrn_radiation_wavelength 0.71073
_diffrn_reflns_av_R_equivalents 0.0950
_diffrn_reflns_av_sigmaI/netI 0.0433
_diffrn_reflns_limit_h_max 22
_diffrn_reflns_limit_h_min -22
_diffrn_reflns_limit_k_max 22
_diffrn_reflns_limit_k_min -22
_diffrn_reflns_limit_l_max 17
_diffrn_reflns_limit_l_min -17
_diffrn_reflns_number 76045
_diffrn_reflns_theta_full 27.49
_diffrn_reflns_theta_max 27.49
_diffrn_reflns_theta_min 2.95
_exptl_absorpt_coefficient_mu 6.253
_exptl_absorpt_correction_T_max 0.9401
_exptl_absorpt_correction_T_min 0.5736
_exptl_absorpt_correction_type multi-scan
_exptl_absorpt_process_details 'SADABS 2007/2 (Sheldrick, G.M., 2007)'
_exptl_crystal_colour 'dark yellow'
_exptl_crystal_density_diffrn 1.845
_exptl_crystal_density_method 'not measured'
_exptl_crystal_description 'cut needle'
_exptl_crystal_F_000 2248
_exptl_crystal_size_max 0.10
_exptl_crystal_size_mid 0.02
_exptl_crystal_size_min 0.01
_refine_diff_density_max 0.880
_refine_diff_density_min -1.071
_refine_diff_density_rms 0.135
_refine_ls_abs_structure_details 'Flack H D (1983), Acta Cryst. A39, 876-881'
_refine_ls_abs_structure_Flack 0.157(19)
_refine_ls_extinction_method none
_refine_ls_goodness_of_fit_ref 1.099
_refine_ls_hydrogen_treatment constr
_refine_ls_matrix_type full
_refine_ls_number_parameters 250
_refine_ls_number_reflns 4788
_refine_ls_number_restraints 0
_refine_ls_restrained_S_all 1.099
_refine_ls_R_factor_all 0.0712
_refine_ls_R_factor_gt 0.0514
_refine_ls_shift/su_max 0.001
_refine_ls_shift/su_mean 0.000
_refine_ls_structure_factor_coef Fsqd
_refine_ls_weighting_details 'calc w=1/[\s^2^(Fo^2^)+(0.0313P)^2^+26.0238P] where P=(Fo^2^+2Fc^2^)/3'
_refine_ls_weighting_scheme calc
_refine_ls_wR_factor_gt 0.1034
_refine_ls_wR_factor_ref 0.1146
_reflns_number_gt 4001
_reflns_number_total 4788
_reflns_threshold_expression >2sigma(I)
_cod_data_source_file c2dt30540b.txt
_cod_data_source_block slh0426/152a
_cod_depositor_comments
;
The following automatic conversions were performed:

'_symmetry_cell_setting' value 'Tetragonal' changed to 'tetragonal'
according to /home/saulius/struct/CIF-dictionaries/cif_core.dic
dictionary named 'cif_core.dic' version 2.4.1 from 2010-06-29.

Automatic conversion script
Id: cif_fix_values 1715 2011-07-08 13:25:40Z adriana 
;
_cod_original_sg_symbol_H-M P-42(1)c
_cod_database_code 7019180

loop_
_symmetry_equiv_pos_as_xyz
'x, y, z'
'-x, -y, z'
'y, -x, -z'
'-y, x, -z'
'-x+1/2, y+1/2, -z+1/2'
'x+1/2, -y+1/2, -z+1/2'
'-y+1/2, -x+1/2, z+1/2'
'y+1/2, x+1/2, z+1/2'

loop_
_atom_site_label
_atom_site_type_symbol
_atom_site_fract_x
_atom_site_fract_y
_atom_site_fract_z
_atom_site_U_iso_or_equiv
_atom_site_adp_type
_atom_site_occupancy
_atom_site_symmetry_multiplicity
_atom_site_calc_flag
_atom_site_refinement_flags
C1 C 0.6253(4) 1.1589(4) 0.0953(5) 0.0214(14) Uani 1 1 d .
C2 C 0.5653(4) 1.2042(4) 0.0527(5) 0.0237(15) Uani 1 1 d .
C3 C 0.4798(4) 1.1306(4) 0.1383(5) 0.0214(14) Uani 1 1 d .
C4 C 0.7084(4) 1.1740(5) 0.0866(5) 0.0287(17) Uani 1 1 d .
C5 C 0.7583(4) 1.1117(5) 0.0717(5) 0.0341(19) Uani 1 1 d .
H5 H 0.7383 1.0609 0.0666 0.041 Uiso 1 1 calc R
C6 C 0.8371(5) 1.1244(7) 0.0642(6) 0.048(2) Uani 1 1 d .
H6 H 0.8709 1.0823 0.0532 0.057 Uiso 1 1 calc R
C7 C 0.8666(5) 1.1984(7) 0.0729(6) 0.051(3) Uani 1 1 d .
H7 H 0.9204 1.2069 0.0665 0.061 Uiso 1 1 calc R
C8 C 0.8184(5) 1.2591(7) 0.0906(6) 0.052(3) Uani 1 1 d .
H8 H 0.8395 1.3091 0.0994 0.062 Uiso 1 1 calc R
C9 C 0.7383(5) 1.2486(5) 0.0958(5) 0.0338(18) Uani 1 1 d .
H9 H 0.7050 1.2914 0.1054 0.041 Uiso 1 1 calc R
C10 C 0.5751(4) 1.2646(4) -0.0222(5) 0.0233(14) Uani 1 1 d .
C11 C 0.5262(5) 1.3260(4) -0.0225(5) 0.0297(17) Uani 1 1 d .
H11 H 0.4885 1.3313 0.0268 0.036 Uiso 1 1 calc R
C12 C 0.5319(5) 1.3822(4) -0.0974(7) 0.041(2) Uani 1 1 d .
H12 H 0.4993 1.4261 -0.0976 0.049 Uiso 1 1 calc R
C13 C 0.5860(5) 1.3718(5) -0.1700(6) 0.040(2) Uani 1 1 d .
H13 H 0.5900 1.4086 -0.2206 0.048 Uiso 1 1 calc R
C14 C 0.6339(5) 1.3088(5) -0.1698(6) 0.0367(18) Uani 1 1 d .
H14 H 0.6696 1.3018 -0.2211 0.044 Uiso 1 1 calc R
C15 C 0.6306(4) 1.2554(4) -0.0953(5) 0.0283(16) Uani 1 1 d .
H15 H 0.6653 1.2132 -0.0938 0.034 Uiso 1 1 calc R
C16 C 0.4026(4) 1.1154(4) 0.1761(5) 0.0219(14) Uani 1 1 d .
C17 C 0.3377(4) 1.1546(5) 0.1432(6) 0.0306(17) Uani 1 1 d .
H17 H 0.3424 1.1942 0.0962 0.037 Uiso 1 1 calc R
C18 C 0.2666(5) 1.1351(5) 0.1800(7) 0.0391(19) Uani 1 1 d .
H18 H 0.2214 1.1611 0.1591 0.047 Uiso 1 1 calc R
C19 C 0.2626(4) 1.0773(4) 0.2476(6) 0.0338(17) Uani 1 1 d .
H19 H 0.2142 1.0626 0.2738 0.041 Uiso 1 1 calc R
C20 C 0.3290(4) 1.0407(4) 0.2774(5) 0.0301(16) Uani 1 1 d .
H20 H 0.3254 1.0009 0.3243 0.036 Uiso 1 1 calc R
N1 N 0.5345(3) 1.0825(3) 0.1673(4) 0.0209(11) Uani 1 1 d .
N2 N 0.6083(3) 1.0981(3) 0.1489(4) 0.0219(12) Uani 1 1 d .
N3 N 0.4916(3) 1.1904(3) 0.0779(4) 0.0225(12) Uani 1 1 d .
N4 N 0.3985(3) 1.0595(3) 0.2422(4) 0.0213(11) Uani 1 1 d .
Ni1 Ni 0.5000 1.0000 0.26337(8) 0.0201(2) Uani 1 2 d S
Br1 Br 0.46126(5) 0.90921(5) 0.40253(6) 0.03205(18) Uani 1 1 d .
Br2 Br 0.44512(4) 0.76868(5) 0.32584(6) 0.03343(18) Uani 1 1 d .
Br3 Br 0.43509(5) 0.64027(6) 0.25528(9) 0.0552(3) Uani 1 1 d .

loop_
_atom_site_aniso_label
_atom_site_aniso_U_11
_atom_site_aniso_U_22
_atom_site_aniso_U_33
_atom_site_aniso_U_23
_atom_site_aniso_U_13
_atom_site_aniso_U_12
C1 0.019(3) 0.032(4) 0.013(3) -0.009(3) 0.001(3) -0.005(3)
C2 0.032(4) 0.022(3) 0.017(3) -0.004(3) 0.005(3) -0.003(3)
C3 0.022(4) 0.029(4) 0.013(3) -0.003(3) 0.000(3) -0.007(3)
C4 0.020(3) 0.052(5) 0.014(3) 0.005(3) 0.004(3) -0.008(3)
C5 0.026(4) 0.056(5) 0.020(4) 0.001(3) 0.001(3) -0.001(4)
C6 0.024(4) 0.084(7) 0.035(4) -0.008(5) -0.002(3) 0.006(5)
C7 0.022(4) 0.101(8) 0.029(5) 0.001(5) 0.003(3) -0.013(5)
C8 0.047(5) 0.088(7) 0.020(4) 0.008(5) 0.002(4) -0.030(5)
C9 0.033(4) 0.048(5) 0.021(3) 0.000(4) 0.003(3) -0.014(3)
C10 0.032(4) 0.021(3) 0.017(3) 0.001(3) -0.004(3) -0.011(3)
C11 0.037(4) 0.027(4) 0.025(4) -0.004(3) -0.003(3) -0.011(3)
C12 0.061(6) 0.019(4) 0.043(5) 0.000(4) -0.016(5) -0.005(4)
C13 0.061(5) 0.034(4) 0.025(4) 0.006(4) -0.003(4) -0.018(4)
C14 0.050(5) 0.041(5) 0.019(4) -0.001(3) 0.005(4) -0.020(4)
C15 0.039(4) 0.028(4) 0.018(3) 0.003(3) 0.000(3) -0.013(3)
C16 0.023(3) 0.021(3) 0.021(3) 0.002(3) 0.004(3) -0.005(3)
C17 0.024(4) 0.029(4) 0.038(4) 0.003(3) 0.008(3) 0.001(3)
C18 0.027(4) 0.048(5) 0.043(5) 0.005(4) 0.003(4) 0.001(4)
C19 0.028(4) 0.035(4) 0.039(4) 0.001(4) 0.008(4) -0.001(3)
C20 0.034(4) 0.033(4) 0.023(3) 0.002(3) 0.010(3) -0.002(3)
N1 0.023(3) 0.026(3) 0.013(2) -0.003(2) 0.001(2) -0.001(2)
N2 0.019(3) 0.029(3) 0.018(3) -0.001(2) 0.003(2) 0.000(2)
N3 0.025(3) 0.025(3) 0.017(3) 0.000(2) -0.003(2) 0.001(2)
N4 0.020(3) 0.023(3) 0.020(3) -0.009(2) 0.001(2) 0.001(2)
Ni1 0.0211(6) 0.0229(6) 0.0163(5) 0.000 0.000 -0.0014(5)
Br1 0.0393(4) 0.0362(4) 0.0207(3) 0.0055(3) 0.0029(3) -0.0055(3)
Br2 0.0267(4) 0.0439(4) 0.0297(4) 0.0080(3) 0.0014(3) 0.0008(3)
Br3 0.0337(5) 0.0575(6) 0.0744(7) -0.0134(6) 0.0102(5) -0.0018(4)

loop_
_atom_type_symbol
_atom_type_description
_atom_type_scat_dispersion_real
_atom_type_scat_dispersion_imag
_atom_type_scat_source
C C 0.0033 0.0016 'International Tables Vol C Tables 4.2.6.8 and 6.1.1.4'
H H 0.0000 0.0000 'International Tables Vol C Tables 4.2.6.8 and 6.1.1.4'
N N 0.0061 0.0033 'International Tables Vol C Tables 4.2.6.8 and 6.1.1.4'
Ni Ni 0.3393 1.1124 'International Tables Vol C Tables 4.2.6.8 and 6.1.1.4'
Br Br -0.2901 2.4595 'International Tables Vol C Tables 4.2.6.8 and 6.1.1.4'

loop_
_geom_angle_atom_site_label_1
_geom_angle_atom_site_label_2
_geom_angle_atom_site_label_3
_geom_angle
_geom_angle_site_symmetry_1
_geom_angle_site_symmetry_3
N2 C1 C2 120.5(6) . .
N2 C1 C4 113.9(6) . .
C2 C1 C4 125.6(6) . .
N3 C2 C1 119.1(6) . .
N3 C2 C10 114.6(6) . .
C1 C2 C10 126.3(6) . .
N1 C3 N3 124.3(6) . .
N1 C3 C16 115.7(6) . .
N3 C3 C16 120.0(6) . .
C5 C4 C9 119.9(7) . .
C5 C4 C1 118.8(7) . .
C9 C4 C1 121.3(7) . .
C6 C5 C4 119.8(9) . .
C6 C5 H5 120.1 . .
C4 C5 H5 120.1 . .
C7 C6 C5 120.2(9) . .
C7 C6 H6 119.9 . .
C5 C6 H6 119.9 . .
C8 C7 C6 120.3(8) . .
C8 C7 H7 119.9 . .
C6 C7 H7 119.9 . .
C7 C8 C9 121.0(10) . .
C7 C8 H8 119.5 . .
C9 C8 H8 119.5 . .
C4 C9 C8 118.8(9) . .
C4 C9 H9 120.6 . .
C8 C9 H9 120.6 . .
C11 C10 C15 120.8(7) . .
C11 C10 C2 118.9(7) . .
C15 C10 C2 120.1(7) . .
C14 C15 C10 119.2(8) . .
C14 C15 H15 120.4 . .
C10 C15 H15 120.4 . .
C13 C14 C15 120.6(8) . .
C13 C14 H14 119.7 . .
C15 C14 H14 119.7 . .
C14 C13 C12 120.8(7) . .
C14 C13 H13 119.6 . .
C12 C13 H13 119.6 . .
C13 C12 C11 118.9(8) . .
C13 C12 H12 120.5 . .
C11 C12 H12 120.5 . .
C10 C11 C12 119.6(7) . .
C10 C11 H11 120.2 . .
C12 C11 H11 120.2 . .
N4 C16 C17 122.4(6) . .
N4 C16 C3 115.2(6) . .
C17 C16 C3 122.4(6) . .
C18 C17 C16 119.0(7) . .
C18 C17 H17 120.5 . .
C16 C17 H17 120.5 . .
C19 C18 C17 118.4(8) . .
C19 C18 H18 120.8 . .
C17 C18 H18 120.8 . .
C18 C19 C20 119.9(7) . .
C18 C19 H19 120.1 . .
C20 C19 H19 120.1 . .
N4 C20 C19 122.1(7) . .
N4 C20 H20 119.0 . .
C19 C20 H20 119.0 . .
C3 N1 N2 120.2(6) . .
C3 N1 Ni1 115.3(4) . .
N2 N1 Ni1 123.1(4) . .
C1 N2 N1 118.8(6) . .
C2 N3 C3 116.2(6) . .
C16 N4 C20 118.3(6) . .
C16 N4 Ni1 114.5(4) . .
C20 N4 Ni1 126.5(5) . .
N1 Ni1 N1 98.9(3) 2_675 .
N1 Ni1 N4 78.9(2) 2_675 2_675
N1 Ni1 N4 90.5(2) . 2_675
N1 Ni1 N4 90.5(2) 2_675 .
N1 Ni1 N4 78.9(2) . .
N4 Ni1 N4 163.7(3) 2_675 .
N1 Ni1 Br1 172.24(16) 2_675 2_675
N1 Ni1 Br1 88.85(15) . 2_675
N4 Ni1 Br1 100.91(16) 2_675 2_675
N4 Ni1 Br1 91.32(15) . 2_675
N1 Ni1 Br1 88.85(15) 2_675 .
N1 Ni1 Br1 172.24(16) . .
N4 Ni1 Br1 91.32(15) 2_675 .
N4 Ni1 Br1 100.91(16) . .
Br1 Ni1 Br1 83.40(5) 2_675 .
Ni1 Br1 Br2 106.84(4) . .
Br3 Br2 Br1 178.07(4) . .

loop_
_geom_bond_atom_site_label_1
_geom_bond_atom_site_label_2
_geom_bond_distance
_geom_bond_site_symmetry_2
C1 N2 1.324(9) .
C1 C2 1.433(10) .
C1 C4 1.472(9) .
C2 N3 1.347(9) .
C2 C10 1.483(9) .
C3 N1 1.327(9) .
C3 N3 1.348(9) .
C3 C16 1.463(9) .
C4 C5 1.401(11) .
C4 C9 1.403(11) .
C5 C6 1.391(12) .
C5 H5 0.9500 .
C6 C7 1.389(15) .
C6 H6 0.9500 .
C7 C8 1.368(15) .
C7 H7 0.9500 .
C8 C9 1.406(12) .
C8 H8 0.9500 .
C9 H9 0.9500 .
C10 C11 1.364(10) .
C10 C15 1.405(10) .
C15 C14 1.387(11) .
C15 H15 0.9500 .
C14 C13 1.374(12) .
C14 H14 0.9500 .
C13 C12 1.386(13) .
C13 H13 0.9500 .
C12 C11 1.427(11) .
C12 H12 0.9500 .
C11 H11 0.9500 .
C16 N4 1.335(9) .
C16 C17 1.394(10) .
C17 C18 1.378(11) .
C17 H17 0.9500 .
C18 C19 1.374(12) .
C18 H18 0.9500 .
C19 C20 1.380(11) .
C19 H19 0.9500 .
C20 N4 1.342(9) .
C20 H20 0.9500 .
N1 N2 1.335(8) .
N1 Ni1 2.045(6) .
N4 Ni1 2.065(5) .
Ni1 N1 2.045(6) 2_675
Ni1 N4 2.065(5) 2_675
Ni1 Br1 2.5771(11) 2_675
Ni1 Br1 2.5771(11) .
Br1 Br2 2.6761(12) .
Br2 Br3 2.4405(13) .
